data_4512042
loop_
_publ_author_name
'Agarwal, Rashmi A.'
'Bharadwaj, Parimal K.'

_publ_section_title
;
 Guest Exchange Reactions in Isostructural 3D Porous Coordination Polymers
 of Ni(II), Co(II), and Mn(II)
;
_journal_issue 11
_journal_name_full 'Crystal Growth &amp; Design'
_journal_page_first 6115
_journal_paper_doi 10.1021/cg501279y
_journal_volume 14
_journal_year 2014
_chemical_formula_moiety 'C63 H39 Cl Co2 N12 O10'
_chemical_formula_sum 'C63 H39 Cl Co2 N12 O10'
_chemical_formula_weight 1277.37
_chemical_name_systematic
;
 ?
;
_space_group_IT_number 163
_symmetry_cell_setting trigonal
_symmetry_space_group_name_Hall '-P 3 2c'
_symmetry_space_group_name_H-M 'P -3 1 c'
_atom_sites_solution_hydrogens geom
_atom_sites_solution_primary direct
_atom_sites_solution_secondary difmap
_audit_creation_method SHELXL-97
_cell_angle_alpha 90.000(5)
_cell_angle_beta 90.000(5)
_cell_angle_gamma 120.000(5)
_cell_formula_units_Z 2
_cell_length_a 16.901(5)
_cell_length_b 16.901(5)
_cell_length_c 14.082(5)
_cell_measurement_reflns_used 999
_cell_measurement_temperature 100(2)
_cell_measurement_theta_max 25.49
_cell_measurement_theta_min 2.01
_cell_volume 3483.5(19)
_computing_cell_refinement 'SAINT 6.45 ( Bruker, 2003)'
_computing_data_collection 'SMART 5.628 (Bruker, 2003)'
_computing_data_reduction 'SAINT 6.45 ( Bruker, 2003)'
_computing_molecular_graphics 'DIAMOND 2.1e'
_computing_structure_refinement 'SHELXL-97 (Sheldrick, 1997)'
_computing_structure_solution SIR-97
_diffrn_ambient_temperature 100(2)
_diffrn_measured_fraction_theta_full 1.000
_diffrn_measured_fraction_theta_max 1.000
_diffrn_measurement_device_type 'BRUKER SMART APEX'
_diffrn_measurement_method /w-scans
_diffrn_radiation_monochromator graphite
_diffrn_radiation_source 'fine-focus sealed tube'
_diffrn_radiation_type MoK\a
_diffrn_radiation_wavelength 0.71073
_diffrn_reflns_av_R_equivalents 0.1421
_diffrn_reflns_av_sigmaI/netI 0.0861
_diffrn_reflns_limit_h_max 15
_diffrn_reflns_limit_h_min -20
_diffrn_reflns_limit_k_max 20
_diffrn_reflns_limit_k_min -11
_diffrn_reflns_limit_l_max 17
_diffrn_reflns_limit_l_min -17
_diffrn_reflns_number 17701
_diffrn_reflns_theta_full 25.49
_diffrn_reflns_theta_max 25.49
_diffrn_reflns_theta_min 2.01
_exptl_absorpt_coefficient_mu 0.575
_exptl_absorpt_correction_T_max 0.9036
_exptl_absorpt_correction_T_min 0.8889
_exptl_absorpt_correction_type empirical
_exptl_absorpt_process_details SADABS
_exptl_crystal_colour pink
_exptl_crystal_density_diffrn 1.218
_exptl_crystal_density_method 'not measured'
_exptl_crystal_description needle
_exptl_crystal_F_000 1304
_exptl_crystal_size_max 0.21
_exptl_crystal_size_mid 0.20
_exptl_crystal_size_min 0.18
_refine_diff_density_max 0.638
_refine_diff_density_min -0.668
_refine_diff_density_rms 0.080
_refine_ls_extinction_method none
_refine_ls_goodness_of_fit_ref 1.112
_refine_ls_hydrogen_treatment constr
_refine_ls_matrix_type full
_refine_ls_number_parameters 150
_refine_ls_number_reflns 2179
_refine_ls_number_restraints 0
_refine_ls_restrained_S_all 1.112
_refine_ls_R_factor_all 0.1320
_refine_ls_R_factor_gt 0.0874
_refine_ls_shift/su_max 0.000
_refine_ls_shift/su_mean 0.000
_refine_ls_structure_factor_coef Fsqd
_refine_ls_weighting_details 'calc w=1/[\s^2^(Fo^2^)+(0.0858P)^2^+2.9743P] where P=(Fo^2^+2Fc^2^)/3'
_refine_ls_weighting_scheme calc
_refine_ls_wR_factor_gt 0.1814
_refine_ls_wR_factor_ref 0.2035
_reflns_number_gt 1473
_reflns_number_total 2179
_reflns_threshold_expression >2sigma(I)
_cod_data_source_file cg501279y_si_002.cif
_cod_data_source_block Compound5
_cod_depositor_comments
;
The following automatic conversions were performed:

'_symmetry_cell_setting' value 'Trigonal' changed to 'trigonal'
according to
/home/saulius/struct/COD-crude-data--automatic-downloads/rss-feeds/ACS/lib/dictionaries/cif_core.dic
dictionary named 'cif_core.dic' version 2.4.2 from
2011-04-26.

'_refine_ls_hydrogen_treatment' value 'Constr' changed
to 'constr' according to
/home/saulius/struct/COD-crude-data--automatic-downloads/rss-feeds/ACS/lib/dictionaries/cif_core.dic
dictionary named 'cif_core.dic' version 2.4.2 from 2011-04-26.

Automatic conversion script
Id: cif_fix_values 2281 2013-09-26 08:29:07Z andrius 

 Adding full bibliography for 4512038--4512047.cif.
;
_cod_original_sg_symbol_H-M P-31c
_cod_database_code 4512042

loop_
_symmetry_equiv_pos_as_xyz
'x, y, z'
'-y, x-y, z'
'-x+y, -x, z'
'-y, -x, -z+1/2'
'x, x-y, -z+1/2'
'-x+y, y, -z+1/2'
'-x, -y, -z'
'y, -x+y, -z'
'x-y, x, -z'
'y, x, z-1/2'
'-x, -x+y, z-1/2'
'x-y, -y, z-1/2'

loop_
_atom_site_label
_atom_site_type_symbol
_atom_site_fract_x
_atom_site_fract_y
_atom_site_fract_z
_atom_site_U_iso_or_equiv
_atom_site_adp_type
_atom_site_occupancy
_atom_site_symmetry_multiplicity
_atom_site_calc_flag
_atom_site_refinement_flags
Co1 Co -0.3333 0.3333 0.10379(8) 0.0283(4) Uani 1 3 d S
Cl1 Cl 0.1971(3) 0.3942(5) 0.2500 0.0575(18) Uani 0.33 2 d SP
O1 O -0.2210(2) 0.3545(2) 0.1816(2) 0.0316(9) Uani 1 1 d .
O2 O 0.2344(11) 0.3370(10) 0.2704(9) 0.073(4) Uani 0.33 1 d P
O3 O 0.2116(14) 0.4533(13) 0.3214(15) 0.141(10) Uani 0.33 1 d P
N1 N 0.1114(3) 0.6047(3) 0.4116(3) 0.0358(11) Uani 1 1 d .
N2 N 0.2275(3) 0.6669(3) 0.5160(3) 0.0322(10) Uani 1 1 d .
C1 C -0.1831(5) 0.4084(2) 0.2500 0.0285(16) Uani 1 2 d S
C2 C -0.0800(5) 0.4600(3) 0.2500 0.0325(17) Uani 1 2 d S
C3 C -0.0328(4) 0.5080(4) 0.3296(4) 0.0344(13) Uani 1 1 d .
H3 H -0.0645 0.5080 0.3835 0.041 Uiso 1 1 calc R
C4 C 0.0615(4) 0.5559(4) 0.3293(4) 0.0359(13) Uani 1 1 d .
C5 C 0.1087(5) 0.5544(3) 0.2500 0.0384(19) Uani 1 2 d S
H5 H 0.1723 0.5861 0.2500 0.046 Uiso 1 2 calc SR
C6 C 0.1907(4) 0.6122(4) 0.4429(4) 0.0341(13) Uani 1 1 d .
H6 H 0.2170 0.5810 0.4147 0.041 Uiso 1 1 calc R
C7 C 0.1678(4) 0.6994(4) 0.5345(4) 0.0422(15) Uani 1 1 d .
C8 C 0.1721(5) 0.7590(5) 0.6058(5) 0.0598(19) Uani 1 1 d .
H8 H 0.2201 0.7841 0.6491 0.072 Uiso 1 1 calc R
C9 C 0.1036(6) 0.7792(7) 0.6096(6) 0.104(4) Uani 1 1 d .
H9 H 0.1048 0.8186 0.6565 0.125 Uiso 1 1 calc R
C10 C 0.0307(6) 0.7413(7) 0.5437(7) 0.123(5) Uani 1 1 d .
H10 H -0.0154 0.7560 0.5484 0.148 Uiso 1 1 calc R
C11 C 0.0264(5) 0.6827(5) 0.4719(5) 0.074(2) Uani 1 1 d .
H11 H -0.0205 0.6590 0.4272 0.089 Uiso 1 1 calc R
C12 C 0.0948(4) 0.6620(4) 0.4707(4) 0.0451(15) Uani 1 1 d .

loop_
_atom_site_aniso_label
_atom_site_aniso_U_11
_atom_site_aniso_U_22
_atom_site_aniso_U_33
_atom_site_aniso_U_23
_atom_site_aniso_U_13
_atom_site_aniso_U_12
Co1 0.0355(5) 0.0355(5) 0.0140(6) 0.000 0.000 0.0177(2)
Cl1 0.058(3) 0.060(4) 0.055(4) 0.000 -0.019(3) 0.030(2)
O1 0.037(2) 0.038(2) 0.0184(18) -0.0024(15) -0.0025(15) 0.0180(17)
O2 0.108(12) 0.076(10) 0.040(8) -0.009(7) -0.006(8) 0.049(10)
O3 0.164(18) 0.161(17) 0.189(19) -0.142(16) -0.136(16) 0.149(16)
N1 0.035(3) 0.047(3) 0.023(2) -0.004(2) -0.003(2) 0.019(2)
N2 0.039(3) 0.038(2) 0.021(2) -0.003(2) 0.0000(19) 0.021(2)
C1 0.036(4) 0.032(3) 0.019(4) 0.007(3) 0.000 0.018(2)
C2 0.039(4) 0.042(3) 0.015(4) 0.002(3) 0.000 0.019(2)
C3 0.044(3) 0.048(3) 0.017(3) 0.002(2) 0.001(2) 0.027(3)
C4 0.038(3) 0.046(3) 0.018(3) -0.001(2) -0.003(2) 0.017(3)
C5 0.036(4) 0.051(4) 0.023(4) 0.001(3) 0.000 0.018(2)
C6 0.036(3) 0.040(3) 0.024(3) 0.004(2) 0.009(2) 0.017(3)
C7 0.048(4) 0.046(3) 0.029(3) -0.009(3) -0.009(3) 0.021(3)
C8 0.062(4) 0.074(5) 0.056(4) -0.030(4) -0.026(4) 0.044(4)
C9 0.107(7) 0.155(9) 0.095(6) -0.086(6) -0.059(6) 0.099(7)
C10 0.122(8) 0.184(11) 0.132(8) -0.116(8) -0.085(7) 0.127(8)
C11 0.069(5) 0.111(6) 0.068(5) -0.055(5) -0.040(4) 0.064(5)
C12 0.057(4) 0.063(4) 0.030(3) -0.012(3) -0.008(3) 0.041(4)

loop_
_atom_type_symbol
_atom_type_description
_atom_type_scat_dispersion_real
_atom_type_scat_dispersion_imag
_atom_type_scat_source
C C 0.0033 0.0016 'International Tables Vol C Tables 4.2.6.8 and 6.1.1.4'
H H 0.0000 0.0000 'International Tables Vol C Tables 4.2.6.8 and 6.1.1.4'
N N 0.0061 0.0033 'International Tables Vol C Tables 4.2.6.8 and 6.1.1.4'
O O 0.0106 0.0060 'International Tables Vol C Tables 4.2.6.8 and 6.1.1.4'
Co Co 0.3494 0.9721 'International Tables Vol C Tables 4.2.6.8 and 6.1.1.4'
Cl Cl 0.1484 0.1585 'International Tables Vol C Tables 4.2.6.8 and 6.1.1.4'

loop_
_geom_angle_atom_site_label_1
_geom_angle_atom_site_label_2
_geom_angle_atom_site_label_3
_geom_angle
_geom_angle_site_symmetry_1
_geom_angle_site_symmetry_3
O1 Co1 O1 94.38(13) . 3_455
O1 Co1 O1 94.38(13) . 2_565
O1 Co1 O1 94.38(13) 3_455 2_565
O1 Co1 N2 93.72(14) . 10_455
O1 Co1 N2 81.54(15) 3_455 10_455
O1 Co1 N2 171.19(15) 2_565 10_455
O1 Co1 N2 81.54(15) . 11
O1 Co1 N2 171.19(15) 3_455 11
O1 Co1 N2 93.72(14) 2_565 11
N2 Co1 N2 90.91(16) 10_455 11
O1 Co1 N2 171.19(15) . 12_565
O1 Co1 N2 93.72(14) 3_455 12_565
O1 Co1 N2 81.54(15) 2_565 12_565
N2 Co1 N2 90.91(16) 10_455 12_565
N2 Co1 N2 90.91(16) 11 12_565
O3 Cl1 O3 100(2) . 6
O3 Cl1 O2 112.3(10) . 6
O3 Cl1 O2 112.0(9) 6 6
O3 Cl1 O2 112.0(9) . .
O3 Cl1 O2 112.3(10) 6 .
O2 Cl1 O2 108.0(14) 6 .
C1 O1 Co1 128.5(3) . .
C6 N1 C12 105.8(4) . .
C6 N1 C4 126.1(5) . .
C12 N1 C4 127.8(5) . .
C6 N2 C7 104.0(4) . .
C6 N2 Co1 123.0(4) . 10_566
C7 N2 Co1 130.7(3) . 10_566
O1 C1 O1 127.7(7) . 5_565
O1 C1 C2 116.1(3) . .
O1 C1 C2 116.1(3) 5_565 .
C3 C2 C3 119.9(7) . 5_565
C3 C2 C1 120.0(4) . .
C3 C2 C1 120.0(4) 5_565 .
C4 C3 C2 120.1(5) . .
C4 C3 H3 120.0 . .
C2 C3 H3 120.0 . .
C3 C4 C5 120.0(5) . .
C3 C4 N1 120.8(5) . .
C5 C4 N1 119.1(5) . .
C4 C5 C4 119.9(7) . 5_565
C4 C5 H5 120.1 . .
C4 C5 H5 120.1 5_565 .
N2 C6 N1 114.7(5) . .
N2 C6 H6 122.6 . .
N1 C6 H6 122.6 . .
N2 C7 C12 110.5(5) . .
N2 C7 C8 129.1(5) . .
C12 C7 C8 120.4(6) . .
C9 C8 C7 117.6(6) . .
C9 C8 H8 121.2 . .
C7 C8 H8 121.2 . .
C8 C9 C10 121.2(7) . .
C8 C9 H9 119.4 . .
C10 C9 H9 119.4 . .
C11 C10 C9 121.5(7) . .
C11 C10 H10 119.3 . .
C9 C10 H10 119.3 . .
C12 C11 C10 116.2(6) . .
C12 C11 H11 121.9 . .
C10 C11 H11 121.9 . .
C11 C12 C7 123.0(6) . .
C11 C12 N1 132.0(5) . .
C7 C12 N1 104.9(5) . .

loop_
_geom_bond_atom_site_label_1
_geom_bond_atom_site_label_2
_geom_bond_distance
_geom_bond_site_symmetry_2
Co1 O1 2.062(3) .
Co1 O1 2.062(3) 3_455
Co1 O1 2.062(3) 2_565
Co1 N2 2.175(4) 10_455
Co1 N2 2.175(4) 11
Co1 N2 2.175(4) 12_565
Cl1 O3 1.350(15) .
Cl1 O3 1.350(15) 6
Cl1 O2 1.423(15) 6
Cl1 O2 1.423(15) .
O1 C1 1.259(4) .
N1 C6 1.355(7) .
N1 C12 1.406(7) .
N1 C4 1.428(6) .
N2 C6 1.315(7) .
N2 C7 1.395(7) .
N2 Co1 2.175(4) 10_566
C1 O1 1.259(4) 5_565
C1 C2 1.510(10) .
C2 C3 1.380(6) .
C2 C3 1.380(6) 5_565
C3 C4 1.379(7) .
C3 H3 0.9300 .
C4 C5 1.381(6) .
C5 C4 1.381(6) 5_565
C5 H5 0.9300 .
C6 H6 0.9300 .
C7 C12 1.396(8) .
C7 C8 1.398(8) .
C8 C9 1.361(9) .
C8 H8 0.9300 .
C9 C10 1.415(10) .
C9 H9 0.9300 .
C10 C11 1.391(9) .
C10 H10 0.9300 .
C11 C12 1.367(8) .
C11 H11 0.9300 .

loop_
_geom_torsion_atom_site_label_1
_geom_torsion_atom_site_label_2
_geom_torsion_atom_site_label_3
_geom_torsion_atom_site_label_4
_geom_torsion
_geom_torsion_site_symmetry_1
_geom_torsion_site_symmetry_4
O1 Co1 O1 C1 -96.5(3) 3_455 .
O1 Co1 O1 C1 -1.7(4) 2_565 .
N2 Co1 O1 C1 -178.3(4) 10_455 .
N2 Co1 O1 C1 91.4(4) 11 .
N2 Co1 O1 C1 60.2(12) 12_565 .
Co1 O1 C1 O1 41.9(3) . 5_565
Co1 O1 C1 C2 -138.1(3) . .
O1 C1 C2 C3 -168.6(3) . .
O1 C1 C2 C3 11.4(3) 5_565 .
O1 C1 C2 C3 11.4(3) . 5_565
O1 C1 C2 C3 -168.6(3) 5_565 5_565
C3 C2 C3 C4 0.7(4) 5_565 .
C1 C2 C3 C4 -179.3(4) . .
C2 C3 C4 C5 -1.4(7) . .
C2 C3 C4 N1 -179.0(4) . .
C6 N1 C4 C3 142.4(5) . .
C12 N1 C4 C3 -44.8(8) . .
C6 N1 C4 C5 -35.3(7) . .
C12 N1 C4 C5 137.5(5) . .
C3 C4 C5 C4 0.7(4) . 5_565
N1 C4 C5 C4 178.3(6) . 5_565
C7 N2 C6 N1 -0.6(6) . .
Co1 N2 C6 N1 163.9(3) 10_566 .
C12 N1 C6 N2 0.7(6) . .
C4 N1 C6 N2 174.7(5) . .
C6 N2 C7 C12 0.3(6) . .
Co1 N2 C7 C12 -162.5(4) 10_566 .
C6 N2 C7 C8 178.9(6) . .
Co1 N2 C7 C8 16.0(9) 10_566 .
N2 C7 C8 C9 -178.9(7) . .
C12 C7 C8 C9 -0.5(11) . .
C7 C8 C9 C10 -0.2(14) . .
C8 C9 C10 C11 -0.5(17) . .
C9 C10 C11 C12 1.9(15) . .
C10 C11 C12 C7 -2.6(12) . .
C10 C11 C12 N1 178.2(8) . .
N2 C7 C12 C11 -179.3(6) . .
C8 C7 C12 C11 2.0(10) . .
N2 C7 C12 N1 0.0(7) . .
C8 C7 C12 N1 -178.6(6) . .
C6 N1 C12 C11 178.9(8) . .
C4 N1 C12 C11 5.0(11) . .
C6 N1 C12 C7 -0.4(6) . .
C4 N1 C12 C7 -174.3(5) . .

loop_
_platon_squeeze_void_nr
_platon_squeeze_void_average_x
_platon_squeeze_void_average_y
_platon_squeeze_void_average_z
_platon_squeeze_void_volume
_platon_squeeze_void_count_electrons
_platon_squeeze_void_content
1 0.000 0.000 -0.010 556 82 ' '
2 0.333 0.667 0.250 12 4 ' '
3 0.667 0.333 0.750 12 4 ' '
